data_7033078
loop_
_publ_author_name
'Ohno, Keiji'
'Nagasawa, Akira'
'Fujihara, Takashi'

_publ_section_title
;
 Dinuclear nickel(II) complexes with 2,5-diamino-1,4-benzoquinonediimine
 ligands as precatalysts for the polymerization of styrene: electronic and
 steric substituent effects.
;
_journal_issue 1
_journal_name_full 'Dalton transactions (Cambridge, England : 2003)'
_journal_page_first 368
_journal_page_last 376
_journal_paper_doi 10.1039/c4dt02858a
_journal_volume 44
_journal_year 2015
_chemical_formula_sum 'C38 H40 N4 O4'
_chemical_formula_weight 616.74
_chemical_name_systematic
; 
 ? 
;
_space_group_IT_number 14
_symmetry_cell_setting monoclinic
_symmetry_space_group_name_Hall '-P 2ybc'
_symmetry_space_group_name_H-M 'P 1 21/c 1'
_atom_sites_solution_hydrogens geom
_atom_sites_solution_primary direct
_atom_sites_solution_secondary difmap
_audit_creation_method SHELXL-97
_cell_angle_alpha 90.00
_cell_angle_beta 99.173(14)
_cell_angle_gamma 90.00
_cell_formula_units_Z 2
_cell_length_a 10.680(9)
_cell_length_b 9.276(7)
_cell_length_c 16.587(13)
_cell_measurement_reflns_used 2095
_cell_measurement_temperature 173(2)
_cell_measurement_theta_max 26.37
_cell_measurement_theta_min 2.49
_cell_volume 1622(2)
_computing_cell_refinement 'Bruker SMART'
_computing_data_collection 'Bruker SMART'
_computing_data_reduction 'Bruker SAINT'
_computing_molecular_graphics 'Bruker SHELXTL'
_computing_publication_material 'Bruker SHELXTL'
_computing_structure_refinement 'SHELXL-97 (Sheldrick, 1997)'
_computing_structure_solution 'SHELXS-97 (Sheldrick, 1990)'
_diffrn_ambient_temperature 173(2)
_diffrn_detector_area_resol_mean 8.366
_diffrn_measured_fraction_theta_full 0.991
_diffrn_measured_fraction_theta_max 0.991
_diffrn_measurement_device_type 'CCD area detector'
_diffrn_measurement_method 'phi and omega scans'
_diffrn_radiation_monochromator graphite
_diffrn_radiation_source 'fine-focus sealed tube'
_diffrn_radiation_type MoK\a
_diffrn_radiation_wavelength 0.71073
_diffrn_reflns_av_R_equivalents 0.1054
_diffrn_reflns_av_unetI/netI 0.0751
_diffrn_reflns_limit_h_max 13
_diffrn_reflns_limit_h_min -12
_diffrn_reflns_limit_k_max 12
_diffrn_reflns_limit_k_min -8
_diffrn_reflns_limit_l_max 20
_diffrn_reflns_limit_l_min -21
_diffrn_reflns_number 10836
_diffrn_reflns_theta_full 27.86
_diffrn_reflns_theta_max 27.86
_diffrn_reflns_theta_min 1.93
_exptl_absorpt_coefficient_mu 0.083
_exptl_absorpt_correction_T_max 0.9869
_exptl_absorpt_correction_T_min 0.9693
_exptl_absorpt_correction_type multi-scan
_exptl_absorpt_process_details 'SADABS Sheldrick 1996'
_exptl_crystal_colour red
_exptl_crystal_density_diffrn 1.263
_exptl_crystal_density_meas ?
_exptl_crystal_density_method 'not measured'
_exptl_crystal_description block
_exptl_crystal_F_000 656
_exptl_crystal_size_max 0.38
_exptl_crystal_size_mid 0.20
_exptl_crystal_size_min 0.16
_refine_diff_density_max 0.223
_refine_diff_density_min -0.186
_refine_diff_density_rms 0.050
_refine_ls_extinction_method none
_refine_ls_goodness_of_fit_ref 1.036
_refine_ls_hydrogen_treatment mixed
_refine_ls_matrix_type full
_refine_ls_number_parameters 214
_refine_ls_number_reflns 3814
_refine_ls_number_restraints 0
_refine_ls_restrained_S_all 1.036
_refine_ls_R_factor_all 0.1476
_refine_ls_R_factor_gt 0.0697
_refine_ls_shift/su_max 0.000
_refine_ls_shift/su_mean 0.000
_refine_ls_structure_factor_coef Fsqd
_refine_ls_weighting_details 'calc w=1/[\s^2^(Fo^2^)+(0.0654P)^2^+0.5437P] where P=(Fo^2^+2Fc^2^)/3'
_refine_ls_weighting_scheme calc
_refine_ls_wR_factor_gt 0.1499
_refine_ls_wR_factor_ref 0.1846
_reflns_number_gt 1856
_reflns_number_total 3814
_reflns_threshold_expression >2sigma(I)
_cod_data_source_file c4dt02858a2.cif
_cod_data_source_block 2-OEtApH2
_cod_depositor_comments
;
The following automatic conversions were performed:

'_symmetry_cell_setting' value 'Monoclinic' changed to 'monoclinic'
according to
/usr/data/users/saulius/crontab/automatic-downloads/rss-feeds/RSC/lib/dictionaries/cif_core.dic
dictionary named 'cif_core.dic' version 2.4.2 from 2011-04-26.

Automatic conversion script
Id: cif_fix_values 2827 2014-09-09 07:05:25Z andrius 

The following automatic conversions were performed:

'_exptl_crystal_density_meas' value 'not measured' was changed to '?'
- the value is perceived as not measured.

Automatic conversion script
Id: cif_fix_values 3008 2015-01-20 13:52:24Z robertas 

 Adding full bibliography for 7033073--7033079.cif.
;
_cod_original_sg_symbol_H-M P2(1)/c
_cod_database_code 7033078

loop_
_symmetry_equiv_pos_as_xyz
'x, y, z'
'-x, y+1/2, -z+1/2'
'-x, -y, -z'
'x, -y-1/2, z-1/2'

loop_
_atom_site_label
_atom_site_type_symbol
_atom_site_fract_x
_atom_site_fract_y
_atom_site_fract_z
_atom_site_U_iso_or_equiv
_atom_site_adp_type
_atom_site_occupancy
_atom_site_symmetry_multiplicity
_atom_site_calc_flag
_atom_site_refinement_flags
C1 C 0.3801(2) 0.4906(3) 1.02698(15) 0.0413(7) Uani 1 1 d .
C2 C 0.4125(2) 0.6151(3) 0.97777(15) 0.0389(7) Uani 1 1 d .
C3 C 0.5350(2) 0.6153(3) 0.95210(15) 0.0438(7) Uani 1 1 d .
H3 H 0.5561 0.6910 0.9200 0.053 Uiso 1 1 calc R
C4 C 0.1820(2) 0.3885(3) 1.06602(15) 0.0419(7) Uani 1 1 d .
C5 C 0.0764(2) 0.4309(4) 1.10017(16) 0.0438(7) Uani 1 1 d .
C6 C -0.0095(3) 0.3303(4) 1.11646(18) 0.0568(9) Uani 1 1 d .
H6 H -0.0799 0.3590 1.1390 0.068 Uiso 1 1 calc R
C7 C 0.0070(3) 0.1878(4) 1.1000(2) 0.0653(10) Uani 1 1 d .
H7 H -0.0516 0.1200 1.1118 0.078 Uiso 1 1 calc R
C8 C 0.1101(3) 0.1445(4) 1.0659(2) 0.0625(9) Uani 1 1 d .
H8 H 0.1214 0.0478 1.0541 0.075 Uiso 1 1 calc R
C9 C 0.1965(3) 0.2464(4) 1.04942(18) 0.0527(8) Uani 1 1 d .
H9 H 0.2663 0.2173 1.0264 0.063 Uiso 1 1 calc R
C10 C -0.0322(3) 0.6254(4) 1.1528(2) 0.0640(10) Uani 1 1 d .
H10A H -0.0277 0.5803 1.2060 0.077 Uiso 1 1 calc R
H10B H -0.1138 0.6026 1.1206 0.077 Uiso 1 1 calc R
C11 C -0.0170(3) 0.7836(4) 1.1619(2) 0.0763(11) Uani 1 1 d .
H11A H 0.0637 0.8048 1.1942 0.115 Uiso 1 1 calc R
H11B H -0.0835 0.8216 1.1885 0.115 Uiso 1 1 calc R
H11C H -0.0215 0.8270 1.1090 0.115 Uiso 1 1 calc R
C12 C 0.3384(2) 0.8237(3) 0.90671(17) 0.0425(7) Uani 1 1 d .
C13 C 0.3197(2) 0.7946(4) 0.82343(18) 0.0489(8) Uani 1 1 d .
C14 C 0.3163(3) 0.9045(5) 0.7683(2) 0.0648(10) Uani 1 1 d .
H14 H 0.3025 0.8846 0.7126 0.078 Uiso 1 1 calc R
C15 C 0.3332(3) 1.0435(5) 0.7948(2) 0.0710(11) Uani 1 1 d .
H15 H 0.3309 1.1180 0.7571 0.085 Uiso 1 1 calc R
C16 C 0.3534(3) 1.0739(4) 0.8765(2) 0.0691(10) Uani 1 1 d .
H16 H 0.3667 1.1684 0.8945 0.083 Uiso 1 1 calc R
C17 C 0.3541(3) 0.9627(4) 0.9318(2) 0.0549(8) Uani 1 1 d .
H17 H 0.3655 0.9834 0.9874 0.066 Uiso 1 1 calc R
C18 C 0.3403(3) 0.6025(5) 0.7303(2) 0.0810(12) Uani 1 1 d .
H18A H 0.4226 0.6420 0.7248 0.097 Uiso 1 1 calc R
H18B H 0.2798 0.6325 0.6833 0.097 Uiso 1 1 calc R
C19 C 0.3469(4) 0.4437(5) 0.7342(3) 0.1031(15) Uani 1 1 d .
H19A H 0.4025 0.4149 0.7828 0.155 Uiso 1 1 calc R
H19B H 0.3788 0.4075 0.6872 0.155 Uiso 1 1 calc R
H19C H 0.2637 0.4052 0.7351 0.155 Uiso 1 1 calc R
N1 N 0.2611(2) 0.4987(3) 1.04571(15) 0.0480(7) Uani 1 1 d .
N2 N 0.32712(19) 0.7116(3) 0.96198(14) 0.0459(6) Uani 1 1 d .
O1 O 0.06799(16) 0.5741(3) 1.11292(12) 0.0534(6) Uani 1 1 d .
O2 O 0.3020(2) 0.6533(3) 0.80297(13) 0.0690(7) Uani 1 1 d .
H1 H 0.227(3) 0.583(4) 1.0362(19) 0.062(11) Uiso 1 1 d .

loop_
_atom_site_aniso_label
_atom_site_aniso_U_11
_atom_site_aniso_U_22
_atom_site_aniso_U_33
_atom_site_aniso_U_23
_atom_site_aniso_U_13
_atom_site_aniso_U_12
C1 0.0262(12) 0.066(2) 0.0327(14) -0.0019(14) 0.0076(10) -0.0006(13)
C2 0.0271(12) 0.060(2) 0.0302(13) 0.0027(13) 0.0050(10) -0.0006(13)
C3 0.0324(13) 0.065(2) 0.0355(15) 0.0061(14) 0.0089(11) 0.0011(13)
C4 0.0264(13) 0.066(2) 0.0340(14) 0.0030(14) 0.0060(10) -0.0030(13)
C5 0.0283(13) 0.069(2) 0.0345(15) 0.0039(14) 0.0058(11) -0.0015(14)
C6 0.0342(15) 0.085(3) 0.0546(19) 0.0028(18) 0.0172(13) -0.0077(16)
C7 0.0400(17) 0.085(3) 0.071(2) 0.014(2) 0.0099(15) -0.0169(17)
C8 0.0455(18) 0.070(2) 0.071(2) 0.0042(18) 0.0052(15) -0.0066(16)
C9 0.0328(15) 0.073(3) 0.0539(19) 0.0025(16) 0.0131(13) -0.0016(15)
C10 0.0367(16) 0.101(3) 0.057(2) -0.0011(19) 0.0169(14) 0.0065(17)
C11 0.052(2) 0.102(3) 0.075(3) -0.016(2) 0.0128(17) 0.014(2)
C12 0.0218(12) 0.061(2) 0.0454(17) 0.0068(15) 0.0083(11) 0.0056(12)
C13 0.0307(14) 0.068(2) 0.0479(19) 0.0034(16) 0.0068(12) 0.0009(14)
C14 0.0487(18) 0.094(3) 0.052(2) 0.013(2) 0.0085(14) 0.0063(18)
C15 0.053(2) 0.091(3) 0.072(3) 0.031(2) 0.0189(17) 0.0159(19)
C16 0.064(2) 0.060(3) 0.087(3) 0.009(2) 0.0209(19) 0.0043(17)
C17 0.0450(17) 0.062(2) 0.058(2) 0.0041(18) 0.0109(14) 0.0055(15)
C18 0.059(2) 0.114(4) 0.073(3) -0.021(2) 0.0202(18) 0.009(2)
C19 0.082(3) 0.113(4) 0.115(4) -0.044(3) 0.018(3) 0.000(3)
N1 0.0310(12) 0.065(2) 0.0515(15) 0.0063(14) 0.0182(10) 0.0034(13)
N2 0.0262(11) 0.0658(17) 0.0466(14) 0.0052(12) 0.0087(9) 0.0046(11)
O1 0.0334(10) 0.0770(17) 0.0534(13) -0.0011(11) 0.0185(9) 0.0035(10)
O2 0.0706(15) 0.085(2) 0.0530(14) -0.0087(13) 0.0150(11) -0.0090(13)

loop_
_atom_type_symbol
_atom_type_description
_atom_type_scat_dispersion_real
_atom_type_scat_dispersion_imag
_atom_type_scat_source
C C 0.0033 0.0016 'International Tables Vol C Tables 4.2.6.8 and 6.1.1.4'
H H 0.0000 0.0000 'International Tables Vol C Tables 4.2.6.8 and 6.1.1.4'
N N 0.0061 0.0033 'International Tables Vol C Tables 4.2.6.8 and 6.1.1.4'
O O 0.0106 0.0060 'International Tables Vol C Tables 4.2.6.8 and 6.1.1.4'

loop_
_geom_angle_atom_site_label_1
_geom_angle_atom_site_label_2
_geom_angle_atom_site_label_3
_geom_angle
_geom_angle_site_symmetry_1
C3 C1 N1 126.8(3) 3_667
C3 C1 C2 120.2(2) 3_667
N1 C1 C2 113.0(2) .
N2 C2 C3 126.3(3) .
N2 C2 C1 115.9(2) .
C3 C2 C1 117.7(2) .
C1 C3 C2 122.0(3) 3_667
C1 C3 H3 119.0 3_667
C2 C3 H3 119.0 .
C9 C4 C5 118.7(3) .
C9 C4 N1 124.5(2) .
C5 C4 N1 116.6(3) .
O1 C5 C6 125.3(3) .
O1 C5 C4 114.7(2) .
C6 C5 C4 119.9(3) .
C5 C6 C7 120.6(3) .
C5 C6 H6 119.7 .
C7 C6 H6 119.7 .
C6 C7 C8 120.1(3) .
C6 C7 H7 119.9 .
C8 C7 H7 119.9 .
C7 C8 C9 119.1(3) .
C7 C8 H8 120.4 .
C9 C8 H8 120.4 .
C4 C9 C8 121.5(3) .
C4 C9 H9 119.3 .
C8 C9 H9 119.3 .
O1 C10 C11 107.5(3) .
O1 C10 H10A 110.2 .
C11 C10 H10A 110.2 .
O1 C10 H10B 110.2 .
C11 C10 H10B 110.2 .
H10A C10 H10B 108.5 .
C10 C11 H11A 109.5 .
C10 C11 H11B 109.5 .
H11A C11 H11B 109.5 .
C10 C11 H11C 109.5 .
H11A C11 H11C 109.5 .
H11B C11 H11C 109.5 .
C17 C12 C13 118.7(3) .
C17 C12 N2 121.5(3) .
C13 C12 N2 119.5(3) .
O2 C13 C14 124.3(3) .
O2 C13 C12 115.3(3) .
C14 C13 C12 120.4(3) .
C15 C14 C13 120.0(3) .
C15 C14 H14 120.0 .
C13 C14 H14 120.0 .
C16 C15 C14 120.4(3) .
C16 C15 H15 119.8 .
C14 C15 H15 119.8 .
C15 C16 C17 119.3(4) .
C15 C16 H16 120.4 .
C17 C16 H16 120.4 .
C12 C17 C16 121.2(3) .
C12 C17 H17 119.4 .
C16 C17 H17 119.4 .
O2 C18 C19 108.2(4) .
O2 C18 H18A 110.1 .
C19 C18 H18A 110.1 .
O2 C18 H18B 110.1 .
C19 C18 H18B 110.1 .
H18A C18 H18B 108.4 .
C18 C19 H19A 109.5 .
C18 C19 H19B 109.5 .
H19A C19 H19B 109.5 .
C18 C19 H19C 109.5 .
H19A C19 H19C 109.5 .
H19B C19 H19C 109.5 .
C1 N1 C4 129.5(3) .
C1 N1 H1 113(2) .
C4 N1 H1 117(2) .
C2 N2 C12 121.4(2) .
C5 O1 C10 118.3(2) .
C13 O2 C18 119.1(3) .

loop_
_geom_bond_atom_site_label_1
_geom_bond_atom_site_label_2
_geom_bond_distance
_geom_bond_site_symmetry_2
C1 C3 1.344(4) 3_667
C1 N1 1.358(3) .
C1 C2 1.486(4) .
C2 N2 1.275(3) .
C2 C3 1.439(3) .
C3 C1 1.344(4) 3_667
C3 H3 0.9300 .
C4 C9 1.360(4) .
C4 C5 1.397(4) .
C4 N1 1.401(4) .
C5 O1 1.350(4) .
C5 C6 1.365(4) .
C6 C7 1.367(5) .
C6 H6 0.9300 .
C7 C8 1.375(4) .
C7 H7 0.9300 .
C8 C9 1.378(4) .
C8 H8 0.9300 .
C9 H9 0.9300 .
C10 O1 1.427(3) .
C10 C11 1.481(5) .
C10 H10A 0.9700 .
C10 H10B 0.9700 .
C11 H11A 0.9600 .
C11 H11B 0.9600 .
C11 H11C 0.9600 .
C12 C17 1.358(4) .
C12 C13 1.390(4) .
C12 N2 1.404(4) .
C13 O2 1.360(4) .
C13 C14 1.366(5) .
C14 C15 1.366(5) .
C14 H14 0.9300 .
C15 C16 1.366(5) .
C15 H15 0.9300 .
C16 C17 1.380(5) .
C16 H16 0.9300 .
C17 H17 0.9300 .
C18 O2 1.414(4) .
C18 C19 1.476(6) .
C18 H18A 0.9700 .
C18 H18B 0.9700 .
C19 H19A 0.9600 .
C19 H19B 0.9600 .
C19 H19C 0.9600 .
N1 H1 0.87(3) .

loop_
_geom_hbond_atom_site_label_D
_geom_hbond_atom_site_label_H
_geom_hbond_atom_site_label_A
_geom_hbond_distance_DH
_geom_hbond_distance_HA
_geom_hbond_distance_DA
_geom_hbond_angle_DHA
N1 H1 O1 0.87(3) 2.28(3) 2.592(3) 101(2)
N1 H1 N2 0.87(3) 2.12(3) 2.576(4) 112(3)

loop_
_geom_torsion_atom_site_label_1
_geom_torsion_atom_site_label_2
_geom_torsion_atom_site_label_3
_geom_torsion_atom_site_label_4
_geom_torsion
_geom_torsion_site_symmetry_1
_geom_torsion_site_symmetry_4
C3 C1 C2 N2 -178.8(3) 3_667 .
N1 C1 C2 N2 1.6(3) . .
C3 C1 C2 C3 1.7(4) 3_667 .
N1 C1 C2 C3 -178.0(2) . .
N2 C2 C3 C1 178.8(3) . 3_667
C1 C2 C3 C1 -1.7(4) . 3_667
C9 C4 C5 O1 -178.6(2) . .
N1 C4 C5 O1 -3.2(3) . .
C9 C4 C5 C6 0.2(4) . .
N1 C4 C5 C6 175.6(2) . .
O1 C5 C6 C7 178.9(3) . .
C4 C5 C6 C7 0.3(4) . .
C5 C6 C7 C8 -0.7(5) . .
C6 C7 C8 C9 0.6(5) . .
C5 C4 C9 C8 -0.3(4) . .
N1 C4 C9 C8 -175.3(3) . .
C7 C8 C9 C4 -0.1(5) . .
C17 C12 C13 O2 -178.7(2) . .
N2 C12 C13 O2 -5.4(3) . .
C17 C12 C13 C14 -0.6(4) . .
N2 C12 C13 C14 172.7(2) . .
O2 C13 C14 C15 178.9(3) . .
C12 C13 C14 C15 1.0(4) . .
C13 C14 C15 C16 0.0(5) . .
C14 C15 C16 C17 -1.3(5) . .
C13 C12 C17 C16 -0.8(4) . .
N2 C12 C17 C16 -174.0(3) . .
C15 C16 C17 C12 1.8(5) . .
C3 C1 N1 C4 -22.8(5) 3_667 .
C2 C1 N1 C4 156.7(3) . .
C9 C4 N1 C1 -19.0(5) . .
C5 C4 N1 C1 166.0(3) . .
C3 C2 N2 C12 8.7(4) . .
C1 C2 N2 C12 -170.8(2) . .
C17 C12 N2 C2 -112.8(3) . .
C13 C12 N2 C2 74.1(3) . .
C6 C5 O1 C10 5.6(4) . .
C4 C5 O1 C10 -175.7(2) . .
C11 C10 O1 C5 177.9(3) . .
C14 C13 O2 C18 31.3(4) . .
C12 C13 O2 C18 -150.7(3) . .
C19 C18 O2 C13 163.4(3) . .
